data_7157349
loop_
_publ_author_name
'Ali, Saghir'
'Gattu, Radhakrishna'
'Singh, Varun'
'Mondal, Santa'
'Khan, Abu T.'
'Dubey, Gurudutt'
'Bharatam, P. V.'

_publ_section_title
;
 Reaction behaviour of arylamines with nitroalkenes in the presence of
 bismuth(iii) triflate: an easy access to 2,3-dialkylquinolines.
;
_journal_issue 9
_journal_name_full 'Organic &amp; biomolecular chemistry'
_journal_page_first 1785
_journal_page_last 1793
_journal_paper_doi 10.1039/c9ob02214g
_journal_volume 18
_journal_year 2020
_chemical_formula_sum 'C16 H21 N'
_chemical_formula_weight 227.34
_space_group_crystal_system triclinic
_space_group_IT_number 2
_space_group_name_Hall '-P 1'
_space_group_name_H-M_alt 'P -1'
_atom_sites_solution_hydrogens geom
_audit_creation_method SHELXL-2014/7
_audit_update_record
;
2018-08-01 deposited with the CCDC.	2020-02-11 downloaded from the CCDC.
;
_cell_angle_alpha 84.247(9)
_cell_angle_beta 78.666(8)
_cell_angle_gamma 76.675(10)
_cell_formula_units_Z 2
_cell_length_a 7.4928(7)
_cell_length_b 8.7755(11)
_cell_length_c 11.1633(11)
_cell_measurement_reflns_used 899
_cell_measurement_temperature 296(2)
_cell_measurement_theta_max 23.7040
_cell_measurement_theta_min 4.0760
_cell_volume 699.17(13)
_computing_structure_refinement 'SHELXL-2014/7 (Sheldrick, 2014)'
_diffrn_ambient_temperature 296(2)
_diffrn_measured_fraction_theta_full 0.999
_diffrn_measured_fraction_theta_max 0.999
_diffrn_measurement_device_type 'CCD area detector'
_diffrn_measurement_method 'phi and omega scans'
_diffrn_radiation_type MoK\a
_diffrn_radiation_wavelength 0.71073
_diffrn_reflns_av_R_equivalents 0.0251
_diffrn_reflns_av_unetI/netI 0.0543
_diffrn_reflns_Laue_measured_fraction_full 0.999
_diffrn_reflns_Laue_measured_fraction_max 0.999
_diffrn_reflns_limit_h_max 8
_diffrn_reflns_limit_h_min -8
_diffrn_reflns_limit_k_max 10
_diffrn_reflns_limit_k_min -9
_diffrn_reflns_limit_l_max 13
_diffrn_reflns_limit_l_min -11
_diffrn_reflns_number 4702
_diffrn_reflns_point_group_measured_fraction_full 0.999
_diffrn_reflns_point_group_measured_fraction_max 0.999
_diffrn_reflns_theta_full 25.046
_diffrn_reflns_theta_max 25.046
_diffrn_reflns_theta_min 2.840
_exptl_absorpt_coefficient_mu 0.062
_exptl_absorpt_correction_T_max 1.00000
_exptl_absorpt_correction_T_min 0.85606
_exptl_absorpt_correction_type multi-scan
_exptl_absorpt_process_details multi-scan
_exptl_crystal_colour colourless
_exptl_crystal_density_diffrn 1.080
_exptl_crystal_description block
_exptl_crystal_F_000 248
_exptl_crystal_size_max 0.28
_exptl_crystal_size_mid 0.24
_exptl_crystal_size_min 0.18
_refine_diff_density_max 0.183
_refine_diff_density_min -0.147
_refine_diff_density_rms 0.034
_refine_ls_extinction_method none
_refine_ls_goodness_of_fit_ref 1.039
_refine_ls_hydrogen_treatment constr
_refine_ls_matrix_type full
_refine_ls_number_parameters 158
_refine_ls_number_reflns 2481
_refine_ls_number_restraints 0
_refine_ls_restrained_S_all 1.039
_refine_ls_R_factor_all 0.1153
_refine_ls_R_factor_gt 0.0588
_refine_ls_shift/su_max 0.000
_refine_ls_shift/su_mean 0.000
_refine_ls_structure_factor_coef Fsqd
_refine_ls_weighting_details 'w=1/[\s^2^(Fo^2^)+(0.0689P)^2^+0.0292P] where P=(Fo^2^+2Fc^2^)/3'
_refine_ls_weighting_scheme calc
_refine_ls_wR_factor_gt 0.1354
_refine_ls_wR_factor_ref 0.1794
_reflns_Friedel_coverage 0.000
_reflns_number_gt 1274
_reflns_number_total 2481
_reflns_threshold_expression 'I > 2\s(I)'
_cod_data_source_file c9ob02214g2.cif
_cod_data_source_block exp_5481
_cod_depositor_comments
;Adding full bibliography for 7157349.cif.

 Adding full bibliography for 7157349.cif.
;
_cod_database_code 7157349
_shelx_shelxl_version_number 2014/7
_shelx_space_group_comment
;
The symmetry employed for this shelxl refinement is uniquely defined
by the following loop, which should always be used as a source of
symmetry information in preference to the above space-group names.
They are only intended as comments.
;

loop_
_space_group_symop_operation_xyz
'x, y, z'
'-x, -y, -z'

loop_
_atom_site_label
_atom_site_type_symbol
_atom_site_fract_x
_atom_site_fract_y
_atom_site_fract_z
_atom_site_U_iso_or_equiv
_atom_site_adp_type
_atom_site_occupancy
_atom_site_site_symmetry_order
_atom_site_calc_flag
_atom_site_refinement_flags_posn
_atom_site_refinement_flags_adp
_atom_site_refinement_flags_occupancy
_atom_site_disorder_assembly
_atom_site_disorder_group
N1 N 0.1893(2) 0.6268(2) 0.60382(17) 0.0497(6) Uani 1 1 d . . . . .
C3 C 0.3008(3) 0.3929(3) 0.4884(2) 0.0449(6) Uani 1 1 d . . . . .
C2 C 0.2229(3) 0.5581(3) 0.4994(2) 0.0453(6) Uani 1 1 d . . . . .
C5 C 0.3031(3) 0.3748(3) 0.7052(2) 0.0493(6) Uani 1 1 d . . . . .
C10 C 0.2294(3) 0.5369(3) 0.7074(2) 0.0490(6) Uani 1 1 d . . . . .
C4 C 0.3382(3) 0.3062(3) 0.5920(2) 0.0503(7) Uani 1 1 d . . . . .
H4 H 0.3882 0.1991 0.5880 0.060 Uiso 1 1 calc R U . . .
C11 C 0.1775(3) 0.6595(3) 0.3878(2) 0.0490(6) Uani 1 1 d . . . . .
H11A H 0.0872 0.6198 0.3553 0.059 Uiso 1 1 calc R U . . .
H11B H 0.2898 0.6491 0.3261 0.059 Uiso 1 1 calc R U . . .
C14 C 0.3360(3) 0.3234(3) 0.3656(2) 0.0531(7) Uani 1 1 d . . . . .
H14A H 0.4026 0.3880 0.3057 0.064 Uiso 1 1 calc R U . . .
H14B H 0.2167 0.3289 0.3421 0.064 Uiso 1 1 calc R U . . .
C8 C 0.2350(3) 0.5262(4) 0.9255(2) 0.0626(8) Uani 1 1 d . . . . .
C9 C 0.1989(3) 0.6092(3) 0.8190(2) 0.0586(7) Uani 1 1 d . . . . .
H9 H 0.1526 0.7170 0.8205 0.070 Uiso 1 1 calc R U . . .
C7 C 0.3044(3) 0.3619(4) 0.9241(2) 0.0647(8) Uani 1 1 d . . . . .
C6 C 0.3383(3) 0.2905(3) 0.8160(2) 0.0618(8) Uani 1 1 d . . . . .
H6 H 0.3862 0.1829 0.8154 0.074 Uiso 1 1 calc R U . . .
C12 C 0.1009(4) 0.8321(3) 0.4081(2) 0.0646(8) Uani 1 1 d . . . . .
H12A H 0.1889 0.8724 0.4424 0.078 Uiso 1 1 calc R U . . .
H12B H -0.0145 0.8441 0.4672 0.078 Uiso 1 1 calc R U . . .
C15 C 0.4453(4) 0.1552(3) 0.3589(2) 0.0707(8) Uani 1 1 d . . . . .
H15A H 0.4637 0.1232 0.2768 0.106 Uiso 1 1 calc R U . . .
H15B H 0.3773 0.0884 0.4138 0.106 Uiso 1 1 calc R U . . .
H15C H 0.5641 0.1476 0.3819 0.106 Uiso 1 1 calc R U . . .
C16 C 0.1997(4) 0.6099(4) 1.0427(2) 0.0877(10) Uani 1 1 d . . . . .
H16A H 0.3142 0.5952 1.0730 0.132 Uiso 1 1 calc R U . . .
H16B H 0.1103 0.5677 1.1027 0.132 Uiso 1 1 calc R U . . .
H16C H 0.1520 0.7198 1.0269 0.132 Uiso 1 1 calc R U . . .
C13 C 0.0643(4) 0.9279(3) 0.2911(3) 0.0885(10) Uani 1 1 d . . . . .
H13A H 0.1787 0.9188 0.2331 0.133 Uiso 1 1 calc R U . . .
H13B H 0.0152 1.0360 0.3087 0.133 Uiso 1 1 calc R U . . .
H13C H -0.0243 0.8895 0.2574 0.133 Uiso 1 1 calc R U . . .
C17 C 0.3409(4) 0.2656(4) 1.0413(2) 0.0924(11) Uani 1 1 d . . . . .
H17A H 0.4228 0.3082 1.0781 0.139 Uiso 1 1 calc R U . . .
H17B H 0.3977 0.1589 1.0226 0.139 Uiso 1 1 calc R U . . .
H17C H 0.2251 0.2688 1.0971 0.139 Uiso 1 1 calc R U . . .

loop_
_atom_site_aniso_label
_atom_site_aniso_U_11
_atom_site_aniso_U_22
_atom_site_aniso_U_33
_atom_site_aniso_U_23
_atom_site_aniso_U_13
_atom_site_aniso_U_12
N1 0.0501(12) 0.0570(14) 0.0444(12) -0.0060(11) -0.0093(9) -0.0145(10)
C3 0.0427(12) 0.0519(16) 0.0403(13) -0.0045(12) -0.0093(10) -0.0085(11)
C2 0.0397(13) 0.0543(17) 0.0428(14) -0.0054(12) -0.0072(10) -0.0112(11)
C5 0.0456(14) 0.0616(18) 0.0415(14) -0.0008(13) -0.0110(11) -0.0112(12)
C10 0.0428(14) 0.0650(19) 0.0417(14) -0.0044(13) -0.0096(11) -0.0143(12)
C4 0.0506(14) 0.0525(17) 0.0456(15) -0.0014(13) -0.0109(11) -0.0053(12)
C11 0.0521(14) 0.0508(16) 0.0437(14) -0.0033(12) -0.0079(11) -0.0108(11)
C14 0.0586(15) 0.0553(17) 0.0434(14) -0.0046(12) -0.0097(11) -0.0072(12)
C8 0.0540(15) 0.099(2) 0.0419(15) -0.0115(16) -0.0084(12) -0.0282(15)
C9 0.0563(16) 0.074(2) 0.0490(16) -0.0149(14) -0.0066(12) -0.0180(13)
C7 0.0566(16) 0.094(3) 0.0446(16) 0.0005(16) -0.0119(13) -0.0175(15)
C6 0.0575(16) 0.075(2) 0.0473(15) 0.0003(15) -0.0110(12) -0.0042(13)
C12 0.0836(18) 0.0501(18) 0.0622(17) -0.0017(14) -0.0198(14) -0.0134(14)
C15 0.093(2) 0.0575(19) 0.0560(17) -0.0125(14) -0.0138(15) -0.0005(15)
C16 0.084(2) 0.138(3) 0.0503(17) -0.0225(19) -0.0042(15) -0.041(2)
C13 0.125(3) 0.059(2) 0.078(2) 0.0085(17) -0.0306(19) -0.0061(18)
C17 0.100(2) 0.130(3) 0.0449(17) 0.0113(18) -0.0221(16) -0.020(2)

loop_
_atom_type_symbol
_atom_type_description
_atom_type_scat_dispersion_real
_atom_type_scat_dispersion_imag
_atom_type_scat_source
C C 0.0033 0.0016 'International Tables Vol C Tables 4.2.6.8 and 6.1.1.4'
H H 0.0000 0.0000 'International Tables Vol C Tables 4.2.6.8 and 6.1.1.4'
N N 0.0061 0.0033 'International Tables Vol C Tables 4.2.6.8 and 6.1.1.4'

loop_
_geom_angle_atom_site_label_1
_geom_angle_atom_site_label_2
_geom_angle_atom_site_label_3
_geom_angle
_geom_angle_site_symmetry_1
_geom_angle_site_symmetry_3
_geom_angle_publ_flag
C2 N1 C10 118.7(2) . . ?
C4 C3 C2 117.2(2) . . ?
C4 C3 C14 122.9(2) . . ?
C2 C3 C14 119.8(2) . . ?
N1 C2 C3 123.0(2) . . ?
N1 C2 C11 117.5(2) . . ?
C3 C2 C11 119.5(2) . . ?
C10 C5 C4 117.6(2) . . ?
C10 C5 C6 118.4(2) . . ?
C4 C5 C6 124.0(2) . . ?
N1 C10 C5 122.0(2) . . ?
N1 C10 C9 119.4(2) . . ?
C5 C10 C9 118.6(2) . . ?
C3 C4 C5 121.5(2) . . ?
C3 C4 H4 119.3 . . ?
C5 C4 H4 119.3 . . ?
C2 C11 C12 115.5(2) . . ?
C2 C11 H11A 108.4 . . ?
C12 C11 H11A 108.4 . . ?
C2 C11 H11B 108.4 . . ?
C12 C11 H11B 108.4 . . ?
H11A C11 H11B 107.5 . . ?
C3 C14 C15 115.9(2) . . ?
C3 C14 H14A 108.3 . . ?
C15 C14 H14A 108.3 . . ?
C3 C14 H14B 108.3 . . ?
C15 C14 H14B 108.3 . . ?
H14A C14 H14B 107.4 . . ?
C9 C8 C7 119.1(2) . . ?
C9 C8 C16 120.0(3) . . ?
C7 C8 C16 120.8(3) . . ?
C8 C9 C10 122.3(3) . . ?
C8 C9 H9 118.9 . . ?
C10 C9 H9 118.9 . . ?
C6 C7 C8 119.3(2) . . ?
C6 C7 C17 120.2(3) . . ?
C8 C7 C17 120.5(3) . . ?
C7 C6 C5 122.2(3) . . ?
C7 C6 H6 118.9 . . ?
C5 C6 H6 118.9 . . ?
C11 C12 C13 112.6(2) . . ?
C11 C12 H12A 109.1 . . ?
C13 C12 H12A 109.1 . . ?
C11 C12 H12B 109.1 . . ?
C13 C12 H12B 109.1 . . ?
H12A C12 H12B 107.8 . . ?
C14 C15 H15A 109.5 . . ?
C14 C15 H15B 109.5 . . ?
H15A C15 H15B 109.5 . . ?
C14 C15 H15C 109.5 . . ?
H15A C15 H15C 109.5 . . ?
H15B C15 H15C 109.5 . . ?
C8 C16 H16A 109.5 . . ?
C8 C16 H16B 109.5 . . ?
H16A C16 H16B 109.5 . . ?
C8 C16 H16C 109.5 . . ?
H16A C16 H16C 109.5 . . ?
H16B C16 H16C 109.5 . . ?
C12 C13 H13A 109.5 . . ?
C12 C13 H13B 109.5 . . ?
H13A C13 H13B 109.5 . . ?
C12 C13 H13C 109.5 . . ?
H13A C13 H13C 109.5 . . ?
H13B C13 H13C 109.5 . . ?
C7 C17 H17A 109.5 . . ?
C7 C17 H17B 109.5 . . ?
H17A C17 H17B 109.5 . . ?
C7 C17 H17C 109.5 . . ?
H17A C17 H17C 109.5 . . ?
H17B C17 H17C 109.5 . . ?

loop_
_geom_bond_atom_site_label_1
_geom_bond_atom_site_label_2
_geom_bond_distance
_geom_bond_site_symmetry_2
_geom_bond_publ_flag
N1 C2 1.320(3) . ?
N1 C10 1.376(3) . ?
C3 C4 1.360(3) . ?
C3 C2 1.440(3) . ?
C3 C14 1.508(3) . ?
C2 C11 1.505(3) . ?
C5 C10 1.403(3) . ?
C5 C4 1.405(3) . ?
C5 C6 1.415(3) . ?
C10 C9 1.410(3) . ?
C4 H4 0.9300 . ?
C11 C12 1.513(3) . ?
C11 H11A 0.9700 . ?
C11 H11B 0.9700 . ?
C14 C15 1.515(3) . ?
C14 H14A 0.9700 . ?
C14 H14B 0.9700 . ?
C8 C9 1.371(3) . ?
C8 C7 1.416(4) . ?
C8 C16 1.513(4) . ?
C9 H9 0.9300 . ?
C7 C6 1.367(3) . ?
C7 C17 1.521(3) . ?
C6 H6 0.9300 . ?
C12 C13 1.518(3) . ?
C12 H12A 0.9700 . ?
C12 H12B 0.9700 . ?
C15 H15A 0.9600 . ?
C15 H15B 0.9600 . ?
C15 H15C 0.9600 . ?
C16 H16A 0.9600 . ?
C16 H16B 0.9600 . ?
C16 H16C 0.9600 . ?
C13 H13A 0.9600 . ?
C13 H13B 0.9600 . ?
C13 H13C 0.9600 . ?
C17 H17A 0.9600 . ?
C17 H17B 0.9600 . ?
C17 H17C 0.9600 . ?
